data_8106983
loop_
_publ_author_name
'Al-Omary, Fatmah A. M.'
'Ghabbour, Hazem A.'
'AlRabiah, Haitham'
'Al-Abdullah, Ebtehal S.'
'El-Emam, Ali A.'

_publ_section_title
;
 Crystal structure of 1-(adamantan-1-yl)-3-(4-chlorophenyl)thiourea,
 C17H21ClN2S
;
_journal_issue 3
_journal_name_full 'Zeitschrift f\"ur Kristallographie - New Crystal Structures'
_journal_page_first 707
_journal_page_last 709
_journal_paper_doi 10.1515/ncrs-2015-0241
_journal_volume 231
_journal_year 2016
_chemical_formula_sum 'C17 H21 Cl N2 S'
_chemical_formula_weight 320.87
_space_group_crystal_system orthorhombic
_space_group_IT_number 61
_space_group_name_Hall '-P 2ac 2ab'
_space_group_name_H-M_alt 'P b c a'
_atom_sites_solution_hydrogens mixed
_cell_angle_alpha 90
_cell_angle_beta 90
_cell_angle_gamma 90
_cell_formula_units_Z 8
_cell_length_a 17.2134(6)
_cell_length_b 8.2251(2)
_cell_length_c 22.5220(7)
_cell_measurement_reflns_used 9893
_cell_measurement_temperature 100(2)
_cell_measurement_theta_max 36.11
_cell_measurement_theta_min 2.37
_cell_volume 3188.71(17)
_computing_cell_refinement 'Bruker SAINT'
_computing_data_collection 'Bruker APEX2'
_computing_data_reduction 'Bruker SAINT'
_computing_molecular_graphics 'Bruker SHELXTL'
_computing_publication_material 'Bruker SHELXTL'
_computing_structure_refinement 'SHELXL-2014 (Sheldrick 2014)'
_computing_structure_solution 'SHELXS-97 (Sheldrick 2008)'
_diffrn_ambient_temperature 100(2)
_diffrn_measured_fraction_theta_full 1.000
_diffrn_measured_fraction_theta_max 0.998
_diffrn_measurement_device_type 'Bruker APEX-II CCD'
_diffrn_measurement_method '\f and \w scans'
_diffrn_radiation_type MoK\a
_diffrn_radiation_wavelength 0.71073
_diffrn_reflns_av_R_equivalents 0.0570
_diffrn_reflns_av_unetI/netI 0.0253
_diffrn_reflns_Laue_measured_fraction_full 1.000
_diffrn_reflns_Laue_measured_fraction_max 0.998
_diffrn_reflns_limit_h_max 28
_diffrn_reflns_limit_h_min -28
_diffrn_reflns_limit_k_max 13
_diffrn_reflns_limit_k_min -13
_diffrn_reflns_limit_l_max 37
_diffrn_reflns_limit_l_min -37
_diffrn_reflns_number 144097
_diffrn_reflns_point_group_measured_fraction_full 1.000
_diffrn_reflns_point_group_measured_fraction_max 0.998
_diffrn_reflns_theta_full 25.242
_diffrn_reflns_theta_max 36.388
_diffrn_reflns_theta_min 2.161
_exptl_absorpt_coefficient_mu 0.366
_exptl_absorpt_correction_T_max 0.92
_exptl_absorpt_correction_T_min 0.88
_exptl_absorpt_correction_type multi-scan
_exptl_absorpt_process_details SADABS_Bruker_2014
_exptl_crystal_colour colourless
_exptl_crystal_density_diffrn 1.337
_exptl_crystal_description block
_exptl_crystal_F_000 1360
_exptl_crystal_size_max 0.451
_exptl_crystal_size_mid 0.214
_exptl_crystal_size_min 0.142
_refine_diff_density_max 0.526
_refine_diff_density_min -0.346
_refine_diff_density_rms 0.069
_refine_ls_extinction_coef .
_refine_ls_extinction_method none
_refine_ls_goodness_of_fit_ref 1.066
_refine_ls_hydrogen_treatment mixed
_refine_ls_matrix_type full
_refine_ls_number_parameters 198
_refine_ls_number_reflns 7753
_refine_ls_number_restraints 0
_refine_ls_restrained_S_all 1.066
_refine_ls_R_factor_all 0.0551
_refine_ls_R_factor_gt 0.0371
_refine_ls_shift/su_max 0.002
_refine_ls_shift/su_mean 0.000
_refine_ls_structure_factor_coef Fsqd
_refine_ls_weighting_details 'w=1/[\s^2^(Fo^2^)+(0.0438P)^2^+1.0065P] where P=(Fo^2^+2Fc^2^)/3'
_refine_ls_weighting_scheme calc
_refine_ls_wR_factor_gt 0.0867
_refine_ls_wR_factor_ref 0.0933
_reflns_Friedel_coverage 0.000
_reflns_Friedel_fraction_full .
_reflns_Friedel_fraction_max .
_reflns_number_gt 6161
_reflns_number_total 7753
_reflns_threshold_expression 'I > 2\s(I)'
_cod_data_source_file suppl_ncrs-2015-0241_suppl.cif
_cod_data_source_block ms6
_cod_database_code 8106983
_shelx_space_group_comment
;
The symmetry employed for this shelxl refinement is uniquely defined
by the following loop, which should always be used as a source of
symmetry information in preference to the above space-group names.
They are only intended as comments.
;
_shelx_estimated_absorpt_t_min 0.852
_shelx_estimated_absorpt_t_max 0.950

loop_
_space_group_symop_operation_xyz
'x, y, z'
'-x+1/2, -y, z+1/2'
'-x, y+1/2, -z+1/2'
'x+1/2, -y+1/2, -z'
'-x, -y, -z'
'x-1/2, y, -z-1/2'
'x, -y-1/2, z-1/2'
'-x-1/2, y-1/2, z'

loop_
_atom_site_label
_atom_site_type_symbol
_atom_site_fract_x
_atom_site_fract_y
_atom_site_fract_z
_atom_site_U_iso_or_equiv
_atom_site_adp_type
_atom_site_occupancy
_atom_site_site_symmetry_order
_atom_site_calc_flag
_atom_site_refinement_flags_posn
_atom_site_refinement_flags_adp
_atom_site_refinement_flags_occupancy
_atom_site_disorder_assembly
_atom_site_disorder_group
S1 S 0.64104(2) 0.84027(2) 0.75533(2) 0.01186(5) Uani 1 1 d . . . . .
N1 N 0.75609(4) 0.66253(9) 0.70713(3) 0.01179(12) Uani 1 1 d . . . . .
N2 N 0.68581(4) 0.53178(9) 0.77633(3) 0.01299(13) Uani 1 1 d . . . . .
Cl1 Cl 0.84980(2) 1.07615(3) 0.50415(2) 0.02536(6) Uani 1 1 d . . . . .
C1 C 0.85390(5) 0.80610(11) 0.65169(4) 0.01421(15) Uani 1 1 d . . . . .
H1A H 0.8917 0.7658 0.6787 0.017 Uiso 1 1 calc R U . . .
C2 C 0.87704(6) 0.90071(11) 0.60353(4) 0.01680(16) Uani 1 1 d . . . . .
H2A H 0.9304 0.9244 0.5973 0.020 Uiso 1 1 calc R U . . .
C3 C 0.82123(6) 0.95973(10) 0.56492(4) 0.01630(16) Uani 1 1 d . . . . .
C4 C 0.74287(6) 0.92699(11) 0.57348(4) 0.01643(16) Uani 1 1 d . . . . .
H4A H 0.7052 0.9701 0.5470 0.020 Uiso 1 1 calc R U . . .
C5 C 0.72005(5) 0.83049(10) 0.62117(4) 0.01331(14) Uani 1 1 d . . . . .
H5A H 0.6667 0.8057 0.6269 0.016 Uiso 1 1 calc R U . . .
C6 C 0.77555(5) 0.77017(9) 0.66055(3) 0.01064(13) Uani 1 1 d . . . . .
C7 C 0.69512(5) 0.67028(10) 0.74585(3) 0.01023(13) Uani 1 1 d . . . . .
C8 C 0.63293(5) 0.48882(10) 0.82545(3) 0.01087(13) Uani 1 1 d . . . . .
C9 C 0.54702(5) 0.51331(11) 0.80904(4) 0.01294(14) Uani 1 1 d . . . . .
H9A H 0.5368 0.6299 0.8014 0.016 Uiso 1 1 calc R U . . .
H9B H 0.5347 0.4517 0.7725 0.016 Uiso 1 1 calc R U . . .
C10 C 0.49578(5) 0.45334(11) 0.86048(4) 0.01464(15) Uani 1 1 d . . . . .
H10A H 0.4399 0.4711 0.8502 0.018 Uiso 1 1 calc R U . . .
C11 C 0.50970(6) 0.27187(11) 0.87140(4) 0.01748(16) Uani 1 1 d . . . . .
H11A H 0.4963 0.2092 0.8353 0.021 Uiso 1 1 calc R U . . .
H11B H 0.4762 0.2336 0.9043 0.021 Uiso 1 1 calc R U . . .
C12 C 0.59548(5) 0.24451(10) 0.88728(4) 0.01510(15) Uani 1 1 d . . . . .
H12A H 0.6051 0.1259 0.8937 0.018 Uiso 1 1 calc R U . . .
C13 C 0.64664(5) 0.30595(10) 0.83629(4) 0.01465(15) Uani 1 1 d . . . . .
H13A H 0.6345 0.2444 0.7997 0.018 Uiso 1 1 calc R U . . .
H13B H 0.7020 0.2873 0.8461 0.018 Uiso 1 1 calc R U . . .
C14 C 0.51544(5) 0.54851(12) 0.91697(4) 0.01593(15) Uani 1 1 d . . . . .
H14A H 0.4816 0.5120 0.9499 0.019 Uiso 1 1 calc R U . . .
H14B H 0.5060 0.6659 0.9104 0.019 Uiso 1 1 calc R U . . .
C15 C 0.60081(5) 0.52103(11) 0.93354(4) 0.01453(15) Uani 1 1 d . . . . .
H15A H 0.6132 0.5828 0.9706 0.017 Uiso 1 1 calc R U . . .
C16 C 0.65285(5) 0.58187(11) 0.88267(4) 0.01314(14) Uani 1 1 d . . . . .
H16A H 0.6446 0.6998 0.8765 0.016 Uiso 1 1 calc R U . . .
H16B H 0.7081 0.5645 0.8930 0.016 Uiso 1 1 calc R U . . .
C17 C 0.61539(6) 0.33868(11) 0.94400(4) 0.01626(15) Uani 1 1 d . . . . .
H17A H 0.6705 0.3206 0.9546 0.020 Uiso 1 1 calc R U . . .
H17B H 0.5827 0.2996 0.9772 0.020 Uiso 1 1 calc R U . . .
H1N1 H 0.7854(8) 0.5784(17) 0.7114(6) 0.025(4) Uiso 1 1 d . . . . .
H1N2 H 0.7203(8) 0.4642(17) 0.7694(6) 0.022(3) Uiso 1 1 d . . . . .

loop_
_atom_site_aniso_label
_atom_site_aniso_U_11
_atom_site_aniso_U_22
_atom_site_aniso_U_33
_atom_site_aniso_U_23
_atom_site_aniso_U_13
_atom_site_aniso_U_12
S1 0.01178(8) 0.00966(8) 0.01413(9) 0.00147(6) 0.00193(7) 0.00131(6)
N1 0.0125(3) 0.0101(3) 0.0127(3) 0.0025(2) 0.0031(2) 0.0019(2)
N2 0.0147(3) 0.0101(3) 0.0141(3) 0.0025(2) 0.0057(2) 0.0026(2)
Cl1 0.04356(15) 0.01599(10) 0.01653(10) 0.00406(7) 0.01294(9) -0.00017(9)
C1 0.0130(3) 0.0132(3) 0.0164(4) 0.0019(3) 0.0029(3) 0.0004(3)
C2 0.0171(4) 0.0133(3) 0.0200(4) 0.0013(3) 0.0077(3) -0.0006(3)
C3 0.0270(5) 0.0101(3) 0.0119(3) 0.0008(3) 0.0061(3) -0.0005(3)
C4 0.0236(4) 0.0145(4) 0.0112(3) 0.0003(3) -0.0013(3) 0.0005(3)
C5 0.0153(3) 0.0131(3) 0.0116(3) -0.0006(3) -0.0014(3) -0.0011(3)
C6 0.0132(3) 0.0086(3) 0.0100(3) -0.0004(2) 0.0016(2) -0.0003(3)
C7 0.0109(3) 0.0101(3) 0.0097(3) 0.0002(2) -0.0002(2) -0.0010(2)
C8 0.0124(3) 0.0102(3) 0.0099(3) 0.0014(2) 0.0022(2) 0.0004(3)
C9 0.0123(3) 0.0152(3) 0.0114(3) 0.0015(3) -0.0009(3) -0.0019(3)
C10 0.0114(3) 0.0186(4) 0.0140(3) 0.0030(3) 0.0006(3) -0.0024(3)
C11 0.0195(4) 0.0165(4) 0.0164(4) 0.0025(3) 0.0015(3) -0.0066(3)
C12 0.0203(4) 0.0114(3) 0.0136(3) 0.0029(3) 0.0033(3) -0.0005(3)
C13 0.0192(4) 0.0107(3) 0.0141(3) 0.0019(3) 0.0050(3) 0.0020(3)
C14 0.0163(4) 0.0181(4) 0.0134(3) 0.0007(3) 0.0042(3) 0.0024(3)
C15 0.0183(4) 0.0152(4) 0.0101(3) -0.0005(3) -0.0005(3) -0.0004(3)
C16 0.0134(3) 0.0137(3) 0.0123(3) 0.0002(3) -0.0015(3) -0.0011(3)
C17 0.0193(4) 0.0177(4) 0.0118(3) 0.0037(3) 0.0003(3) 0.0014(3)

loop_
_atom_type_symbol
_atom_type_description
_atom_type_scat_dispersion_real
_atom_type_scat_dispersion_imag
_atom_type_scat_source
C C 0.0033 0.0016 'International Tables Vol C Tables 4.2.6.8 and 6.1.1.4'
H H 0.0000 0.0000 'International Tables Vol C Tables 4.2.6.8 and 6.1.1.4'
N N 0.0061 0.0033 'International Tables Vol C Tables 4.2.6.8 and 6.1.1.4'
S S 0.1246 0.1234 'International Tables Vol C Tables 4.2.6.8 and 6.1.1.4'
Cl Cl 0.1484 0.1585 'International Tables Vol C Tables 4.2.6.8 and 6.1.1.4'

loop_
_geom_angle_atom_site_label_1
_geom_angle_atom_site_label_2
_geom_angle_atom_site_label_3
_geom_angle
_geom_angle_site_symmetry_1
_geom_angle_site_symmetry_3
C7 N1 C6 128.82(7) . .
C7 N1 H1N1 114.6(9) . .
C6 N1 H1N1 116.6(9) . .
C7 N2 C8 131.42(7) . .
C7 N2 H1N2 112.9(10) . .
C8 N2 H1N2 115.0(10) . .
C2 C1 C6 120.40(8) . .
C2 C1 H1A 119.8 . .
C6 C1 H1A 119.8 . .
C3 C2 C1 119.13(8) . .
C3 C2 H2A 120.4 . .
C1 C2 H2A 120.4 . .
C2 C3 C4 121.27(8) . .
C2 C3 Cl1 119.40(7) . .
C4 C3 Cl1 119.33(7) . .
C3 C4 C5 119.45(8) . .
C3 C4 H4A 120.3 . .
C5 C4 H4A 120.3 . .
C4 C5 C6 120.01(8) . .
C4 C5 H5A 120.0 . .
C6 C5 H5A 120.0 . .
C5 C6 C1 119.73(8) . .
C5 C6 N1 122.18(8) . .
C1 C6 N1 117.91(7) . .
N2 C7 N1 112.30(7) . .
N2 C7 S1 124.87(6) . .
N1 C7 S1 122.78(6) . .
N2 C8 C16 111.82(7) . .
N2 C8 C9 112.44(7) . .
C16 C8 C9 110.54(7) . .
N2 C8 C13 104.94(7) . .
C16 C8 C13 108.58(7) . .
C9 C8 C13 108.24(7) . .
C10 C9 C8 109.18(7) . .
C10 C9 H9A 109.8 . .
C8 C9 H9A 109.8 . .
C10 C9 H9B 109.8 . .
C8 C9 H9B 109.8 . .
H9A C9 H9B 108.3 . .
C11 C10 C14 109.28(7) . .
C11 C10 C9 110.12(7) . .
C14 C10 C9 109.59(7) . .
C11 C10 H10A 109.3 . .
C14 C10 H10A 109.3 . .
C9 C10 H10A 109.3 . .
C10 C11 C12 109.30(7) . .
C10 C11 H11A 109.8 . .
C12 C11 H11A 109.8 . .
C10 C11 H11B 109.8 . .
C12 C11 H11B 109.8 . .
H11A C11 H11B 108.3 . .
C17 C12 C13 109.23(7) . .
C17 C12 C11 109.58(7) . .
C13 C12 C11 109.24(7) . .
C17 C12 H12A 109.6 . .
C13 C12 H12A 109.6 . .
C11 C12 H12A 109.6 . .
C12 C13 C8 110.62(7) . .
C12 C13 H13A 109.5 . .
C8 C13 H13A 109.5 . .
C12 C13 H13B 109.5 . .
C8 C13 H13B 109.5 . .
H13A C13 H13B 108.1 . .
C10 C14 C15 109.80(7) . .
C10 C14 H14A 109.7 . .
C15 C14 H14A 109.7 . .
C10 C14 H14B 109.7 . .
C15 C14 H14B 109.7 . .
H14A C14 H14B 108.2 . .
C14 C15 C16 109.20(7) . .
C14 C15 C17 109.71(7) . .
C16 C15 C17 109.65(7) . .
C14 C15 H15A 109.4 . .
C16 C15 H15A 109.4 . .
C17 C15 H15A 109.4 . .
C8 C16 C15 109.43(7) . .
C8 C16 H16A 109.8 . .
C15 C16 H16A 109.8 . .
C8 C16 H16B 109.8 . .
C15 C16 H16B 109.8 . .
H16A C16 H16B 108.2 . .
C12 C17 C15 109.18(7) . .
C12 C17 H17A 109.8 . .
C15 C17 H17A 109.8 . .
C12 C17 H17B 109.8 . .
C15 C17 H17B 109.8 . .
H17A C17 H17B 108.3 . .

loop_
_geom_bond_atom_site_label_1
_geom_bond_atom_site_label_2
_geom_bond_distance
_geom_bond_site_symmetry_2
S1 C7 1.6932(8) .
N1 C7 1.3659(11) .
N1 C6 1.4132(10) .
N1 H1N1 0.862(14) .
N2 C7 1.3397(10) .
N2 C8 1.4755(11) .
N2 H1N2 0.828(14) .
Cl1 C3 1.7412(9) .
C1 C2 1.3931(12) .
C1 C6 1.3950(12) .
C1 H1A 0.9500 .
C2 C3 1.3836(14) .
C2 H2A 0.9500 .
C3 C4 1.3890(14) .
C4 C5 1.3921(12) .
C4 H4A 0.9500 .
C5 C6 1.3948(12) .
C5 H5A 0.9500 .
C8 C16 1.5376(12) .
C8 C9 1.5376(12) .
C8 C13 1.5420(12) .
C9 C10 1.5373(12) .
C9 H9A 0.9900 .
C9 H9B 0.9900 .
C10 C11 1.5316(13) .
C10 C14 1.5318(13) .
C10 H10A 1.0000 .
C11 C12 1.5358(14) .
C11 H11A 0.9900 .
C11 H11B 0.9900 .
C12 C17 1.5328(13) .
C12 C13 1.5330(12) .
C12 H12A 1.0000 .
C13 H13A 0.9900 .
C13 H13B 0.9900 .
C14 C15 1.5329(13) .
C14 H14A 0.9900 .
C14 H14B 0.9900 .
C15 C16 1.5381(12) .
C15 C17 1.5388(13) .
C15 H15A 1.0000 .
C16 H16A 0.9900 .
C16 H16B 0.9900 .
C17 H17A 0.9900 .
C17 H17B 0.9900 .

loop_
_geom_torsion_atom_site_label_1
_geom_torsion_atom_site_label_2
_geom_torsion_atom_site_label_3
_geom_torsion_atom_site_label_4
_geom_torsion
_geom_torsion_site_symmetry_1
_geom_torsion_site_symmetry_2
_geom_torsion_site_symmetry_3
_geom_torsion_site_symmetry_4
C6 C1 C2 C3 0.57(13) . . . .
C1 C2 C3 C4 0.29(13) . . . .
C1 C2 C3 Cl1 -179.28(7) . . . .
C2 C3 C4 C5 -1.19(13) . . . .
Cl1 C3 C4 C5 178.37(7) . . . .
C3 C4 C5 C6 1.24(13) . . . .
C4 C5 C6 C1 -0.41(12) . . . .
C4 C5 C6 N1 -175.45(8) . . . .
C2 C1 C6 C5 -0.51(13) . . . .
C2 C1 C6 N1 174.75(8) . . . .
C7 N1 C6 C5 -44.44(12) . . . .
C7 N1 C6 C1 140.43(9) . . . .
C8 N2 C7 N1 174.34(8) . . . .
C8 N2 C7 S1 -3.12(14) . . . .
C6 N1 C7 N2 167.50(8) . . . .
C6 N1 C7 S1 -14.98(12) . . . .
C7 N2 C8 C16 -67.51(12) . . . .
C7 N2 C8 C9 57.53(12) . . . .
C7 N2 C8 C13 174.97(9) . . . .
N2 C8 C9 C10 175.54(7) . . . .
C16 C8 C9 C10 -58.72(9) . . . .
C13 C8 C9 C10 60.09(9) . . . .
C8 C9 C10 C11 -61.02(9) . . . .
C8 C9 C10 C14 59.21(9) . . . .
C14 C10 C11 C12 -60.39(9) . . . .
C9 C10 C11 C12 60.03(9) . . . .
C10 C11 C12 C17 60.75(9) . . . .
C10 C11 C12 C13 -58.87(9) . . . .
C17 C12 C13 C8 -59.93(9) . . . .
C11 C12 C13 C8 59.91(9) . . . .
N2 C8 C13 C12 179.38(7) . . . .
C16 C8 C13 C12 59.67(9) . . . .
C9 C8 C13 C12 -60.36(9) . . . .
C11 C10 C14 C15 59.96(9) . . . .
C9 C10 C14 C15 -60.78(9) . . . .
C10 C14 C15 C16 60.67(9) . . . .
C10 C14 C15 C17 -59.53(9) . . . .
N2 C8 C16 C15 -174.93(7) . . . .
C9 C8 C16 C15 58.98(9) . . . .
C13 C8 C16 C15 -59.62(9) . . . .
C14 C15 C16 C8 -59.36(9) . . . .
C17 C15 C16 C8 60.87(9) . . . .
C13 C12 C17 C15 59.66(9) . . . .
C11 C12 C17 C15 -59.98(9) . . . .
C14 C15 C17 C12 59.33(9) . . . .
C16 C15 C17 C12 -60.59(9) . . . .
